data_4302642
loop_
_publ_author_name
'Philippe F. Weck'
'Eunja Kim'
'Fr\'ed\'eric Poineau'
'Efrain E. Rodriguez'
'Alfred P. Sattelberger'
'Kenneth R. Czerwinski'

_publ_section_title
;
Technetium(IV) Halides Predicted from First-Principles
;
_journal_name_full 'Inorganic Chemistry'
_journal_page_first 6555
_journal_page_last 6558
_journal_paper_doi 10.1021/ic900476m
_journal_volume 48
_journal_year 2009
_space_group_IT_number 14
_symmetry_cell_setting monoclinic
_symmetry_Int_Tables_number 14
_symmetry_space_group_name_Hall '-P 2ybc'
_symmetry_space_group_name_H-M 'P 1 21/c 1'
_audit_creation_date 2009-02-24
_audit_creation_method 'Materials Studio'
_cell_angle_alpha 90.0000
_cell_angle_beta 90.0000
_cell_angle_gamma 90.0000
_cell_length_a 15.2492
_cell_length_b 6.5327
_cell_length_c 12.8204
_cell_volume 1277.148
_cod_data_source_file ic900476m_si_001_4.cif
_cod_data_source_block TcI4
_cod_original_sg_symbol_H-M 'P 21/c'
_cod_database_code 4302642

loop_
_symmetry_equiv_pos_as_xyz
x,y,z
-x,y+1/2,-z+1/2
-x,-y,-z
x,-y+1/2,z+1/2

loop_
_atom_site_label
_atom_site_type_symbol
_atom_site_fract_x
_atom_site_fract_y
_atom_site_fract_z
_atom_site_U_iso_or_equiv
_atom_site_adp_type
_atom_site_occupancy
Tc1 Tc 0.15625 0.42038 1.12367 0.00000 Uiso 1.00
Tc3 Tc 0.68774 0.07962 0.87661 0.00000 Uiso 1.00
I9 I 0.29072 0.57521 1.23687 0.00000 Uiso 1.00
I10 I 0.17709 0.73599 1.00930 0.00000 Uiso 1.00
I11 I 0.03706 0.52417 1.25480 0.00000 Uiso 1.00
I12 I 0.03955 0.29115 1.00320 0.00000 Uiso 1.00
I17 I 0.82221 0.92479 0.76284 0.00000 Uiso 1.00
I18 I 0.70858 0.76401 0.99041 0.00000 Uiso 1.00
I19 I 0.56855 0.97583 0.74491 0.00000 Uiso 1.00
I20 I 0.57104 0.20885 0.99708 0.00000 Uiso 1.00

loop_
_geom_bond_atom_site_label_1
_geom_bond_atom_site_label_2
_geom_bond_distance
_geom_bond_site_symmetry_2
Tc1 I9 2.708 .
Tc1 I10 2.550 .
Tc1 I11 2.567 .
Tc1 I12 2.503 .
Tc1 I17 2.704 3_667
Tc1 I18 2.800 3_667
Tc3 I17 2.712 1_545
Tc3 I18 2.546 1_545
Tc3 I19 2.572 1_545
Tc3 I20 2.503 .
Tc3 I9 2.704 3_667
Tc3 I10 2.800 3_667
I9 Tc3 2.704 3_667
I10 Tc3 2.800 3_667
I17 Tc3 2.712 1_565
I17 Tc1 2.704 3_667
I18 Tc1 2.800 3_667
I18 Tc3 2.546 1_565
I19 Tc3 2.572 1_565
